data_4021653
loop_
_publ_author_name
'David Crich'
'Albert A. Bowers'

_publ_contact_author_address
; Department of Chemistry (m/c 111)
  University of Illinois at Chicago
  845 W. Taylor Street
  Chicago, Illinois 60607
  USA
;
_publ_contact_author_email dcrich@uic.edu
_publ_contact_author_fax (312)9960431
_publ_contact_author_name 'Dr. David A. Crich'
_publ_contact_author_phone (312)9965189
_publ_section_title
;
 4,6-O-[1-Cyano-2-(2-iodophenyl)ethylidene] Acetals.
 Improved Second-Generation Acetals for the Stereoselective
 Formation of \b-D-Mannopyranosides and Regioselective Reductive
 Radical Fragmentation to \b-D-Rhamnopyranosides.
 Scope and Limitations
;
_journal_name_full 'Journal of Organic Chemistry'
_journal_page_first 3452
_journal_page_last 3463
_journal_paper_doi 10.1021/jo0526688
_journal_volume 71
_journal_year 2006
_chemical_formula_sum 'C47 H52 I N10 O12'
_chemical_formula_weight 1075.89
_chemical_melting_point 386.6(15)
_chemical_name_systematic
; 
Methyl-4-O-(2,3-di-O-benzyl-4,6-O-[1-cyano-2-(2-iodophenyl)]
ethylidene-\b-D-mannopyranosyl)-2,3-O-isopropylidene-\a-L-rhamnopyranoside 
;
_space_group_IT_number 1
_symmetry_cell_setting triclinic
_symmetry_space_group_name_Hall 'P 1'
_symmetry_space_group_name_H-M 'P 1'
_atom_sites_solution_hydrogens geom
_atom_sites_solution_primary direct
_atom_sites_solution_secondary difmap
_audit_creation_method SHELXL-97
_cell_angle_alpha 106.076(3)
_cell_angle_beta 99.448(3)
_cell_angle_gamma 90.430(3)
_cell_formula_units_Z 2
_cell_length_a 11.073(2)
_cell_length_b 11.844(2)
_cell_length_c 17.130(3)
_cell_measurement_temperature 298(2)
_cell_volume 2126.1(7)
_computing_cell_refinement 'Bruker SMART'
_computing_data_collection 'Bruker SMART'
_computing_data_reduction 'Bruker SAINT'
_computing_molecular_graphics 'Bruker SHELXTL'
_computing_publication_material 'Bruker SHELXTL'
_computing_structure_refinement 'SHELXL-97 (Sheldrick, 1997)'
_computing_structure_solution 'SHELXS-97 (Sheldrick, 1990)'
_diffrn_ambient_temperature 298(2)
_diffrn_measured_fraction_theta_full 0.918
_diffrn_measured_fraction_theta_max 0.918
_diffrn_measurement_device_type 'CCD area detector'
_diffrn_measurement_method 'phi and omega scans'
_diffrn_radiation_monochromator graphite
_diffrn_radiation_source 'fine-focus sealed tube'
_diffrn_radiation_type MoK\a
_diffrn_radiation_wavelength 0.71073
_diffrn_reflns_av_R_equivalents 0.0451
_diffrn_reflns_av_sigmaI/netI 0.1129
_diffrn_reflns_limit_h_max 14
_diffrn_reflns_limit_h_min -14
_diffrn_reflns_limit_k_max 15
_diffrn_reflns_limit_k_min -15
_diffrn_reflns_limit_l_max 22
_diffrn_reflns_limit_l_min -22
_diffrn_reflns_number 19907
_diffrn_reflns_theta_full 28.31
_diffrn_reflns_theta_max 28.31
_diffrn_reflns_theta_min 1.26
_exptl_absorpt_coefficient_mu 0.828
_exptl_absorpt_correction_T_max 1
_exptl_absorpt_correction_T_min 0.7011
_exptl_crystal_colour colorless
_exptl_crystal_density_diffrn 1.565
_exptl_crystal_density_method 'not measured'
_exptl_crystal_description block
_exptl_crystal_F_000 1022
_exptl_crystal_size_max '0.482 mm'
_exptl_crystal_size_mid '0.234 mm'
_exptl_crystal_size_min '0.106 mm'
_refine_diff_density_max 1.084
_refine_diff_density_min -0.519
_refine_diff_density_rms 0.109
_refine_ls_abs_structure_details 'Flack H D (1983), Acta Cryst. A39, 876-881'
_refine_ls_abs_structure_Flack -0.024(18)
_refine_ls_extinction_method none
_refine_ls_goodness_of_fit_ref 0.909
_refine_ls_hydrogen_treatment mixed
_refine_ls_matrix_type full
_refine_ls_number_parameters 1021
_refine_ls_number_reflns 16795
_refine_ls_number_restraints 3
_refine_ls_restrained_S_all 0.909
_refine_ls_R_factor_all 0.1280
_refine_ls_R_factor_gt 0.0686
_refine_ls_shift/su_max 1.080
_refine_ls_shift/su_mean 0.017
_refine_ls_structure_factor_coef Fsqd
_refine_ls_weighting_details 'calc w=1/[\s^2^(Fo^2^)+(0.0739P)^2^+0.0000P] where P=(Fo^2^+2Fc^2^)/3'
_refine_ls_weighting_scheme calc
_refine_ls_wR_factor_gt 0.1384
_refine_ls_wR_factor_ref 0.1656
_reflns_number_gt 8950
_reflns_number_total 16795
_reflns_threshold_expression >2sigma(I)
_cod_data_source_file jo0526688si20060301_115633.cif
_cod_depositor_comments
;
The following automatic conversions were performed:

'_chemical_melting_point' value '112-115_C' was changed to
'386.6(15)' - it was converted from degrees Celsius(C) to Kelvins(K),
the average value was taken and precision was estimated.

Automatic conversion script
Id: cif_fix_values 1646 2011-03-28 12:23:43Z adriana 
;
_cod_database_code 4021653

loop_
_symmetry_equiv_pos_as_xyz
'x, y, z'

loop_
_atom_site_label
_atom_site_type_symbol
_atom_site_fract_x
_atom_site_fract_y
_atom_site_fract_z
_atom_site_U_iso_or_equiv
_atom_site_adp_type
_atom_site_occupancy
_atom_site_symmetry_multiplicity
_atom_site_calc_flag
_atom_site_refinement_flags
C1 C 0.6095(8) 0.5841(7) 0.2627(6) 0.051(2) Uani 1 1 d .
H1 H 0.6460 0.6614 0.2964 0.061 Uiso 1 1 calc R
O1 O 0.5739(6) 0.5887(6) 0.1818(4) 0.0676(19) Uani 1 1 d .
C7 C 0.6730(13) 0.6230(11) 0.1495(8) 0.112(4) Uani 1 1 d .
H7A H 0.7001 0.7029 0.1789 0.168 Uiso 1 1 calc R
H7B H 0.6470 0.6168 0.0921 0.168 Uiso 1 1 calc R
H7C H 0.7392 0.5725 0.1555 0.168 Uiso 1 1 calc R
C2 C 0.4901(7) 0.5608(6) 0.2925(5) 0.044(2) Uani 1 1 d .
H2 H 0.4246 0.6064 0.2725 0.053 Uiso 1 1 calc R
O2 O 0.5090(5) 0.5895(4) 0.3792(4) 0.0509(15) Uani 1 1 d .
C3 C 0.4475(7) 0.4304(6) 0.2687(5) 0.0391(19) Uani 1 1 d .
H3 H 0.3968 0.4073 0.2137 0.047 Uiso 1 1 calc R
O3 O 0.3764(5) 0.4295(5) 0.3283(4) 0.0527(17) Uani 1 1 d .
C4 C 0.5535(7) 0.3506(6) 0.2722(5) 0.0389(18) Uani 1 1 d .
H4 H 0.5898 0.3592 0.3299 0.047 Uiso 1 1 calc R
O4 O 0.5109(6) 0.2297(5) 0.2322(4) 0.0499(17) Uani 1 1 d .
C5 C 0.6517(7) 0.3821(6) 0.2263(5) 0.0389(19) Uani 1 1 d .
H5 H 0.6153 0.3768 0.1692 0.047 Uiso 1 1 calc R
O5 O 0.6958(5) 0.4996(4) 0.2691(3) 0.0508(14) Uani 1 1 d .
C6 C 0.7582(9) 0.3050(8) 0.2281(7) 0.072(3) Uani 1 1 d .
H6A H 0.8201 0.3316 0.2030 0.108 Uiso 1 1 calc R
H6B H 0.7312 0.2253 0.1982 0.108 Uiso 1 1 calc R
H6C H 0.7915 0.3089 0.2842 0.108 Uiso 1 1 calc R
C8 C 0.4099(8) 0.5304(8) 0.3990(6) 0.050(2) Uani 1 1 d .
C9R C 0.4570(9) 0.4915(9) 0.4733(6) 0.072(3) Uani 1 1 d .
H9R1 H 0.3926 0.4485 0.4860 0.107 Uiso 1 1 calc R
H9R2 H 0.4848 0.5591 0.5192 0.107 Uiso 1 1 calc R
H9R3 H 0.5240 0.4417 0.4627 0.107 Uiso 1 1 calc R
C9S C 0.3012(9) 0.6053(11) 0.4079(8) 0.094(4) Uani 1 1 d .
H9S1 H 0.2853 0.6393 0.3627 0.141 Uiso 1 1 calc R
H9S2 H 0.3182 0.6669 0.4588 0.141 Uiso 1 1 calc R
H9S3 H 0.2307 0.5576 0.4077 0.141 Uiso 1 1 calc R
C1' C 0.4814(7) 0.1694(6) 0.2857(5) 0.043(2) Uani 1 1 d .
H1' H 0.4215 0.2129 0.3169 0.052 Uiso 1 1 calc R
C2' C 0.4242(7) 0.0491(6) 0.2358(5) 0.0355(18) Uani 1 1 d .
H2' H 0.3470 0.0592 0.2019 0.043 Uiso 1 1 calc R
O2' O 0.4997(5) -0.0166(4) 0.1842(3) 0.0483(14) Uani 1 1 d .
C3' C 0.3963(7) -0.0204(6) 0.2959(5) 0.0410(19) Uani 1 1 d .
H3' H 0.3359 0.0212 0.3276 0.049 Uiso 1 1 calc R
O3' O 0.3492(6) -0.1373(5) 0.2557(4) 0.0473(16) Uani 1 1 d .
C4' C 0.5112(6) -0.0210(6) 0.3537(4) 0.0343(17) Uani 1 1 d .
H4' H 0.5731 -0.0624 0.3234 0.041 Uiso 1 1 calc R
O4' O 0.4865(5) -0.0784(4) 0.4137(3) 0.0408(13) Uani 1 1 d .
C5' C 0.5580(7) 0.1054(6) 0.3991(5) 0.0407(19) Uani 1 1 d .
H5' H 0.4925 0.1468 0.4255 0.049 Uiso 1 1 calc R
O5' O 0.5872(5) 0.1620(4) 0.3409(3) 0.0421(13) Uani 1 1 d .
C6' C 0.6650(8) 0.1072(7) 0.4636(5) 0.048(2) Uani 1 1 d .
H6'1 H 0.7321 0.0689 0.4386 0.058 Uiso 1 1 calc R
H6'2 H 0.6924 0.1878 0.4938 0.058 Uiso 1 1 calc R
O6' O 0.6284(5) 0.0456(4) 0.5186(3) 0.0463(14) Uani 1 1 d .
C41 C 0.5850(8) -0.0720(7) 0.4764(5) 0.042(2) Uani 1 1 d .
C42 C 0.6914(8) -0.1361(7) 0.4438(5) 0.043(2) Uani 1 1 d .
N42 N 0.7725(7) -0.1805(7) 0.4203(5) 0.065(2) Uani 1 1 d .
C43 C 0.5383(7) -0.1258(7) 0.5375(5) 0.048(2) Uani 1 1 d .
H43A H 0.4599 -0.0937 0.5468 0.058 Uiso 1 1 calc R
H43B H 0.5232 -0.2097 0.5115 0.058 Uiso 1 1 calc R
C44 C 0.6156(7) -0.1101(6) 0.6182(5) 0.043(2) Uani 1 1 d .
C45 C 0.6000(7) -0.0273(7) 0.6901(6) 0.044(2) Uani 1 1 d .
I45 I 0.44859(5) 0.08380(5) 0.68925(5) 0.0801(3) Uani 1 1 d .
C46 C 0.6675(9) -0.0176(8) 0.7645(6) 0.057(2) Uani 1 1 d .
H46 H 0.6505 0.0381 0.8111 0.069 Uiso 1 1 calc R
C47 C 0.7617(9) -0.0906(11) 0.7711(8) 0.073(3) Uani 1 1 d .
H47 H 0.8107 -0.0840 0.8219 0.088 Uiso 1 1 calc R
C48 C 0.7823(9) -0.1723(11) 0.7028(8) 0.062(3) Uani 1 1 d .
H48 H 0.8465 -0.2216 0.7071 0.074 Uiso 1 1 calc R
C49 C 0.7126(8) -0.1841(7) 0.6290(6) 0.053(2) Uani 1 1 d .
H49 H 0.7285 -0.2426 0.5836 0.063 Uiso 1 1 calc R
C20 C 0.4945(10) 0.0046(8) 0.1069(5) 0.065(3) Uani 1 1 d .
H20A H 0.5595 0.0622 0.1106 0.078 Uiso 1 1 calc R
H20B H 0.4168 0.0373 0.0924 0.078 Uiso 1 1 calc R
C21 C 0.5074(8) -0.1030(8) 0.0421(6) 0.054(2) Uani 1 1 d .
C22 C 0.5536(12) -0.1025(11) -0.0280(7) 0.086(3) Uani 1 1 d .
H22 H 0.5843 -0.0299 -0.0293 0.103 Uiso 1 1 calc R
C23 C 0.5601(16) -0.1924(16) -0.0939(9) 0.120(5) Uani 1 1 d .
H23 H 0.5900 -0.1833 -0.1395 0.144 Uiso 1 1 calc R
C24 C 0.5176(16) -0.3026(13) -0.0887(9) 0.112(5) Uani 1 1 d .
H24 H 0.5217 -0.3707 -0.1309 0.135 Uiso 1 1 calc R
C25 C 0.4710(12) -0.3071(10) -0.0214(8) 0.093(4) Uani 1 1 d .
H25 H 0.4386 -0.3792 -0.0202 0.112 Uiso 1 1 calc R
C26 C 0.4689(11) -0.2123(9) 0.0446(7) 0.082(3) Uani 1 1 d .
H26 H 0.4415 -0.2213 0.0911 0.098 Uiso 1 1 calc R
C30 C 0.2308(10) -0.1478(7) 0.2094(7) 0.070(3) Uani 1 1 d .
H30A H 0.2357 -0.1443 0.1541 0.084 Uiso 1 1 calc R
H30B H 0.1842 -0.0828 0.2346 0.084 Uiso 1 1 calc R
C31 C 0.1671(8) -0.2618(7) 0.2052(5) 0.048(2) Uani 1 1 d .
C32 C 0.0705(9) -0.2637(8) 0.2444(6) 0.064(3) Uani 1 1 d .
H32 H 0.0414 -0.1933 0.2726 0.077 Uiso 1 1 calc R
C33 C 0.0138(10) -0.3716(12) 0.2427(8) 0.077(3) Uani 1 1 d .
H33 H -0.0495 -0.3723 0.2722 0.093 Uiso 1 1 calc R
C34 C 0.0505(11) -0.4709(10) 0.1996(8) 0.080(3) Uani 1 1 d .
H34 H 0.0098 -0.5414 0.1963 0.096 Uiso 1 1 calc R
C35 C 0.1460(11) -0.4727(8) 0.1599(7) 0.082(3) Uani 1 1 d .
H35 H 0.1734 -0.5439 0.1315 0.099 Uiso 1 1 calc R
C36 C 0.2041(9) -0.3655(8) 0.1619(7) 0.069(3) Uani 1 1 d .
H36 H 0.2684 -0.3660 0.1331 0.083 Uiso 1 1 calc R
C51 C 0.2041(8) 0.4695(7) 0.6436(6) 0.047(2) Uani 1 1 d .
H51 H 0.2210 0.3928 0.6085 0.056 Uiso 1 1 calc R
O51 O 0.2146(7) 0.4606(6) 0.7236(4) 0.0683(19) Uani 1 1 d .
C52 C 0.0735(8) 0.4925(6) 0.6156(5) 0.049(2) Uani 1 1 d .
H52 H 0.0190 0.4461 0.6361 0.059 Uiso 1 1 calc R
O52 O 0.0441(5) 0.4634(4) 0.5291(4) 0.0466(14) Uani 1 1 d .
C53 C 0.0434(7) 0.6219(6) 0.6415(5) 0.044(2) Uani 1 1 d .
H53 H 0.0216 0.6431 0.6967 0.052 Uiso 1 1 calc R
O53 O -0.0600(5) 0.6240(5) 0.5816(4) 0.0503(16) Uani 1 1 d .
C54 C 0.1478(7) 0.7020(6) 0.6385(5) 0.0409(19) Uani 1 1 d .
H54 H 0.1529 0.6955 0.5808 0.049 Uiso 1 1 calc R
O54 O 0.1272(6) 0.8215(5) 0.6799(4) 0.0482(16) Uani 1 1 d .
C55 C 0.2681(7) 0.6710(6) 0.6810(5) 0.044(2) Uani 1 1 d .
H55 H 0.2630 0.6745 0.7382 0.053 Uiso 1 1 calc R
O55 O 0.2883(5) 0.5530(4) 0.6361(3) 0.0494(14) Uani 1 1 d .
C56 C 0.3778(8) 0.7459(8) 0.6787(7) 0.069(3) Uani 1 1 d .
H56A H 0.4517 0.7101 0.6948 0.103 Uiso 1 1 calc R
H56B H 0.3765 0.8229 0.7160 0.103 Uiso 1 1 calc R
H56C H 0.3748 0.7522 0.6237 0.103 Uiso 1 1 calc R
C57 C 0.3271(12) 0.4188(11) 0.7534(9) 0.116(5) Uani 1 1 d .
H57A H 0.3278 0.3357 0.7281 0.174 Uiso 1 1 calc R
H57B H 0.3363 0.4337 0.8122 0.174 Uiso 1 1 calc R
H57C H 0.3935 0.4586 0.7403 0.174 Uiso 1 1 calc R
C58 C -0.0640(8) 0.5249(9) 0.5125(6) 0.053(2) Uani 1 1 d .
C59 C -0.1785(9) 0.4491(9) 0.5021(7) 0.077(3) Uani 1 1 d .
H59A H -0.1821 0.3827 0.4543 0.116 Uiso 1 1 calc R
H59B H -0.2491 0.4942 0.4952 0.116 Uiso 1 1 calc R
H59C H -0.1772 0.4220 0.5500 0.116 Uiso 1 1 calc R
C70 C -0.0552(9) 0.5626(9) 0.4350(6) 0.069(3) Uani 1 1 d .
H70A H 0.0132 0.6184 0.4463 0.104 Uiso 1 1 calc R
H70B H -0.1293 0.5982 0.4190 0.104 Uiso 1 1 calc R
H70C H -0.0441 0.4949 0.3911 0.104 Uiso 1 1 calc R
C61 C 0.0683(7) 0.8853(7) 0.6265(5) 0.046(2) Uani 1 1 d .
H61 H -0.0082 0.8420 0.5951 0.055 Uiso 1 1 calc R
C62 C 0.0389(8) 1.0056(6) 0.6775(5) 0.042(2) Uani 1 1 d .
H62 H -0.0206 0.9950 0.7117 0.051 Uiso 1 1 calc R
O62 O 0.1423(5) 1.0711(4) 0.7289(3) 0.0468(13) Uani 1 1 d .
C63 C -0.0197(8) 1.0722(6) 0.6175(5) 0.0415(19) Uani 1 1 d .
H63 H -0.0972 1.0302 0.5868 0.050 Uiso 1 1 calc R
O63 O -0.0442(6) 1.1906(5) 0.6580(4) 0.0544(18) Uani 1 1 d .
C64 C 0.0639(7) 1.0740(6) 0.5581(5) 0.0395(19) Uani 1 1 d .
H64 H 0.1421 1.1156 0.5878 0.047 Uiso 1 1 calc R
O64 O 0.0081(5) 1.1321(4) 0.4985(3) 0.0461(14) Uani 1 1 d .
C65 C 0.0857(7) 0.9501(6) 0.5129(5) 0.0371(18) Uani 1 1 d .
H65 H 0.0062 0.9079 0.4874 0.045 Uiso 1 1 calc R
O65 O 0.1477(5) 0.8929(4) 0.5711(3) 0.0411(12) Uani 1 1 d .
C66 C 0.1579(8) 0.9468(7) 0.4488(5) 0.047(2) Uani 1 1 d .
H66A H 0.1670 0.8658 0.4185 0.056 Uiso 1 1 calc R
H66B H 0.2389 0.9838 0.4732 0.056 Uiso 1 1 calc R
O66 O 0.0946(5) 1.0097(4) 0.3929(3) 0.0487(14) Uani 1 1 d .
C91 C 0.0718(8) 1.1234(7) 0.4359(5) 0.046(2) Uani 1 1 d .
C92 C 0.1947(9) 1.1901(8) 0.4664(6) 0.054(2) Uani 1 1 d .
N92 N 0.2892(8) 1.2343(7) 0.4888(5) 0.067(2) Uani 1 1 d .
C93 C -0.0076(7) 1.1785(7) 0.3733(5) 0.047(2) Uani 1 1 d .
H93A H -0.0912 1.1461 0.3639 0.057 Uiso 1 1 calc R
H93B H -0.0085 1.2624 0.3991 0.057 Uiso 1 1 calc R
C94 C 0.0295(7) 1.1621(7) 0.2929(5) 0.0414(19) Uani 1 1 d .
C95 C -0.0227(7) 1.0783(7) 0.2207(6) 0.047(2) Uani 1 1 d .
I95 I -0.17547(5) 0.96939(5) 0.22027(4) 0.0783(3) Uani 1 1 d .
C96 C 0.0141(9) 1.0674(8) 0.1492(6) 0.061(2) Uani 1 1 d .
H96 H -0.0231 1.0097 0.1023 0.074 Uiso 1 1 calc R
C97 C 0.1084(9) 1.1423(11) 0.1443(7) 0.072(3) Uani 1 1 d .
H97 H 0.1352 1.1353 0.0946 0.086 Uiso 1 1 calc R
C98 C 0.1589(10) 1.2238(12) 0.2122(8) 0.070(4) Uani 1 1 d .
H98 H 0.2218 1.2739 0.2090 0.084 Uiso 1 1 calc R
C99 C 0.1244(8) 1.2374(8) 0.2841(7) 0.059(3) Uani 1 1 d .
H99 H 0.1624 1.2967 0.3297 0.071 Uiso 1 1 calc R
C77 C 0.1796(9) 1.0500(7) 0.8038(5) 0.058(2) Uani 1 1 d .
H77A H 0.2436 0.9943 0.7985 0.069 Uiso 1 1 calc R
H77B H 0.1110 1.0141 0.8186 0.069 Uiso 1 1 calc R
C71 C 0.2270(9) 1.1584(8) 0.8720(6) 0.064(3) Uani 1 1 d .
C72 C 0.3115(12) 1.1510(9) 0.9381(7) 0.088(4) Uani 1 1 d .
H72 H 0.3404 1.0781 0.9400 0.105 Uiso 1 1 calc R
C73 C 0.3545(13) 1.2496(14) 1.0017(8) 0.106(5) Uani 1 1 d .
H73 H 0.4113 1.2429 1.0465 0.127 Uiso 1 1 calc R
C74 C 0.3156(17) 1.3527(12) 0.9992(10) 0.111(5) Uani 1 1 d .
H74 H 0.3444 1.4185 1.0429 0.134 Uiso 1 1 calc R
C75 C 0.2360(16) 1.3654(12) 0.9359(11) 0.110(5) Uani 1 1 d .
H75 H 0.2086 1.4391 0.9349 0.132 Uiso 1 1 calc R
C76 C 0.1948(11) 1.2667(8) 0.8714(8) 0.086(3) Uani 1 1 d .
H76 H 0.1423 1.2760 0.8255 0.103 Uiso 1 1 calc R
C80 C -0.1406(10) 1.1999(7) 0.7038(6) 0.067(3) Uani 1 1 d .
H80A H -0.1097 1.1911 0.7580 0.081 Uiso 1 1 calc R
H80B H -0.2035 1.1379 0.6760 0.081 Uiso 1 1 calc R
C81 C -0.1940(8) 1.3175(7) 0.7120(5) 0.046(2) Uani 1 1 d .
C82 C -0.1269(11) 1.4184(8) 0.7575(7) 0.078(3) Uani 1 1 d .
H82 H -0.0473 1.4115 0.7827 0.094 Uiso 1 1 calc R
C83 C -0.1685(16) 1.5264(15) 0.7682(12) 0.117(6) Uani 1 1 d .
C84 C -0.273(3) 1.5352(12) 0.7334(15) 0.171(13) Uani 1 1 d .
H84 H -0.3004 1.6107 0.7410 0.205 Uiso 1 1 calc R
C85 C -0.3558(12) 1.4390(17) 0.6817(10) 0.119(7) Uani 1 1 d .
H85 H -0.4339 1.4505 0.6565 0.143 Uiso 1 1 calc R
C86 C -0.3084(10) 1.3245(9) 0.6723(7) 0.072(3) Uani 1 1 d .
H86 H -0.3550 1.2572 0.6398 0.086 Uiso 1 1 calc R
C101 C 0.154(2) 0.786(2) 0.9034(15) 0.209(10) Uani 1 1 d .
H101A H 0.1658 0.7073 0.9068 0.314 Uiso 1 1 calc R
H101B H 0.2251 0.8358 0.9332 0.314 Uiso 1 1 calc R
H101C H 0.1415 0.7862 0.8466 0.314 Uiso 1 1 calc R
C102 C 0.053(4) 0.827(5) 0.937(2) 0.33(3) Uani 1 1 d .
H102A H -0.0115 0.8436 0.8968 0.400 Uiso 1 1 calc R
H102B H 0.0736 0.8961 0.9842 0.400 Uiso 1 1 calc R
O103 O 0.0239(17) 0.718(2) 0.9613(12) 0.211(7) Uani 1 1 d .
C104 C -0.088(5) 0.775(6) 0.977(3) 0.49(7) Uani 1 1 d .
H104A H -0.1448 0.7791 0.9287 0.592 Uiso 1 1 calc R
H104B H -0.0772 0.8494 1.0203 0.592 Uiso 1 1 calc R
C105 C -0.105(5) 0.665(4) 1.006(2) 0.30(3) Uani 1 1 d .
H105A H -0.0380 0.6148 0.9952 0.446 Uiso 1 1 calc R
H105B H -0.1806 0.6226 0.9771 0.446 Uiso 1 1 calc R
H105C H -0.1061 0.6878 1.0644 0.446 Uiso 1 1 calc R
C111 C 0.6070(18) 0.3612(17) 0.9054(14) 0.187(9) Uani 1 1 d .
H111A H 0.6595 0.4285 0.9101 0.280 Uiso 1 1 calc R
H111B H 0.5309 0.3870 0.9223 0.280 Uiso 1 1 calc R
H111C H 0.5913 0.3133 0.8492 0.280 Uiso 1 1 calc R
C112 C 0.674(3) 0.284(4) 0.965(2) 0.30(2) Uani 1 1 d .
H112A H 0.6691 0.3192 1.0223 0.362 Uiso 1 1 calc R
H112B H 0.6423 0.2030 0.9471 0.362 Uiso 1 1 calc R
O113 O 0.777(2) 0.295(3) 0.950(2) 0.319(16) Uani 1 1 d .
C114 C 0.830(5) 0.215(4) 0.9851(19) 0.37(4) Uani 1 1 d .
H114A H 0.8438 0.2453 1.0448 0.448 Uiso 1 1 calc R
H114B H 0.7789 0.1428 0.9687 0.448 Uiso 1 1 calc R
C115 C 0.931(3) 0.199(4) 0.9582(19) 0.264(17) Uani 1 1 d .
H115A H 0.9144 0.1604 0.9000 0.396 Uiso 1 1 calc R
H115B H 0.9799 0.1513 0.9863 0.396 Uiso 1 1 calc R
H115C H 0.9737 0.2738 0.9679 0.396 Uiso 1 1 calc R

loop_
_atom_site_aniso_label
_atom_site_aniso_U_11
_atom_site_aniso_U_22
_atom_site_aniso_U_33
_atom_site_aniso_U_23
_atom_site_aniso_U_13
_atom_site_aniso_U_12
C1 0.062(6) 0.035(4) 0.063(7) 0.023(4) 0.011(5) -0.001(4)
O1 0.062(4) 0.073(5) 0.082(5) 0.050(4) 0.005(4) 0.004(3)
C7 0.140(12) 0.105(10) 0.114(11) 0.064(8) 0.034(9) -0.016(8)
C2 0.042(5) 0.030(4) 0.054(6) 0.007(4) -0.001(4) 0.001(3)
O2 0.053(4) 0.033(3) 0.062(4) 0.004(3) 0.014(3) -0.007(3)
C3 0.039(4) 0.028(4) 0.046(5) 0.004(3) 0.008(4) 0.004(3)
O3 0.036(3) 0.048(4) 0.076(5) 0.012(3) 0.021(3) 0.000(3)
C4 0.038(4) 0.037(4) 0.042(5) 0.014(4) 0.000(4) 0.001(3)
O4 0.070(5) 0.030(3) 0.050(4) 0.011(3) 0.010(3) 0.002(3)
C5 0.047(5) 0.031(4) 0.036(5) 0.005(3) 0.003(4) 0.010(3)
O5 0.045(3) 0.043(3) 0.070(4) 0.029(3) 0.003(3) -0.001(3)
C6 0.064(6) 0.063(6) 0.096(8) 0.028(6) 0.025(6) 0.019(5)
C8 0.039(5) 0.046(5) 0.059(6) 0.002(5) 0.014(5) 0.002(4)
C9R 0.071(7) 0.080(7) 0.067(7) 0.024(6) 0.016(6) -0.011(5)
C9S 0.035(6) 0.095(9) 0.126(10) -0.011(8) 0.010(6) 0.008(6)
C1' 0.050(5) 0.029(4) 0.054(5) 0.015(4) 0.011(4) 0.002(3)
C2' 0.032(4) 0.031(4) 0.046(5) 0.018(4) 0.003(4) -0.004(3)
O2' 0.066(4) 0.036(3) 0.045(4) 0.010(3) 0.017(3) 0.003(3)
C3' 0.050(5) 0.026(4) 0.049(5) 0.014(3) 0.009(4) 0.000(3)
O3' 0.049(4) 0.025(3) 0.063(4) 0.016(3) -0.013(3) -0.013(2)
C4' 0.038(4) 0.027(4) 0.041(5) 0.016(3) 0.003(4) 0.001(3)
O4' 0.046(3) 0.032(3) 0.046(3) 0.016(2) 0.004(3) -0.013(2)
C5' 0.048(5) 0.027(4) 0.046(5) 0.014(4) -0.002(4) -0.009(3)
O5' 0.045(3) 0.029(3) 0.055(4) 0.019(2) 0.004(3) -0.007(2)
C6' 0.063(6) 0.029(4) 0.055(6) 0.012(4) 0.015(5) -0.014(4)
O6' 0.066(4) 0.030(3) 0.046(3) 0.015(2) 0.011(3) -0.010(2)
C41 0.052(5) 0.030(4) 0.046(5) 0.015(4) 0.006(5) -0.006(4)
C42 0.053(5) 0.031(4) 0.044(5) 0.005(4) 0.012(4) -0.006(4)
N42 0.056(5) 0.059(5) 0.078(6) 0.014(4) 0.016(5) 0.004(4)
C43 0.048(5) 0.035(4) 0.069(6) 0.024(4) 0.013(5) -0.009(4)
C44 0.041(5) 0.038(4) 0.054(6) 0.019(4) 0.011(4) -0.003(4)
C45 0.040(5) 0.040(4) 0.059(6) 0.019(4) 0.017(5) -0.004(4)
I45 0.0684(5) 0.0564(4) 0.1228(7) 0.0287(4) 0.0304(5) 0.0207(3)
C46 0.069(6) 0.050(5) 0.049(6) 0.007(4) 0.012(5) -0.009(5)
C47 0.051(6) 0.109(9) 0.089(9) 0.074(8) 0.016(6) 0.016(6)
C48 0.038(5) 0.077(8) 0.100(9) 0.073(7) 0.009(6) 0.008(5)
C49 0.054(6) 0.045(5) 0.070(7) 0.021(5) 0.033(5) 0.003(4)
C20 0.098(8) 0.052(5) 0.044(6) 0.017(5) 0.008(5) -0.002(5)
C21 0.052(5) 0.064(6) 0.040(6) 0.011(5) -0.006(4) 0.005(4)
C22 0.111(10) 0.084(8) 0.063(8) 0.013(7) 0.029(7) -0.005(7)
C23 0.159(15) 0.134(14) 0.066(9) 0.007(9) 0.049(9) 0.019(11)
C24 0.162(15) 0.083(10) 0.069(10) -0.013(8) 0.013(10) 0.022(9)
C25 0.127(11) 0.058(7) 0.082(9) -0.010(7) 0.030(8) -0.014(7)
C26 0.110(9) 0.055(6) 0.082(8) 0.024(6) 0.009(7) -0.001(6)
C30 0.081(7) 0.032(5) 0.090(8) 0.024(5) -0.018(6) -0.009(5)
C31 0.049(5) 0.033(4) 0.054(6) 0.007(4) -0.002(5) -0.004(4)
C32 0.056(6) 0.061(6) 0.068(7) 0.013(5) -0.004(5) 0.004(5)
C33 0.057(7) 0.103(10) 0.084(9) 0.046(8) 0.013(6) -0.002(6)
C34 0.072(8) 0.057(7) 0.110(10) 0.023(7) 0.012(7) -0.033(6)
C35 0.085(8) 0.032(5) 0.119(10) 0.008(5) 0.013(7) 0.003(5)
C36 0.058(6) 0.055(6) 0.094(8) 0.018(5) 0.017(6) -0.007(5)
C51 0.056(6) 0.032(4) 0.052(6) 0.015(4) 0.003(5) 0.005(4)
O51 0.087(5) 0.052(4) 0.077(5) 0.039(4) 0.009(4) -0.006(4)
C52 0.063(6) 0.033(4) 0.060(6) 0.018(4) 0.028(5) -0.002(4)
O52 0.058(4) 0.031(3) 0.049(4) 0.006(3) 0.012(3) 0.008(3)
C53 0.056(5) 0.028(4) 0.047(5) 0.009(4) 0.013(4) 0.004(3)
O53 0.043(4) 0.037(3) 0.065(4) 0.002(3) 0.012(3) 0.011(3)
C54 0.048(5) 0.031(4) 0.043(5) 0.008(4) 0.012(4) 0.003(3)
O54 0.060(4) 0.025(3) 0.056(4) 0.009(3) 0.005(3) 0.000(3)
C55 0.051(5) 0.031(4) 0.055(5) 0.018(4) 0.012(4) 0.006(4)
O55 0.052(3) 0.040(3) 0.066(4) 0.024(3) 0.024(3) 0.012(3)
C56 0.047(5) 0.064(6) 0.102(8) 0.036(6) 0.011(5) -0.008(4)
C57 0.108(10) 0.107(10) 0.152(12) 0.092(9) -0.022(9) 0.012(8)
C58 0.028(5) 0.067(6) 0.068(7) 0.024(5) 0.010(5) 0.005(4)
C59 0.057(7) 0.070(7) 0.087(8) -0.005(6) 0.013(6) -0.012(6)
C70 0.065(7) 0.075(7) 0.066(7) 0.026(6) -0.002(5) 0.005(5)
C61 0.044(5) 0.041(4) 0.053(6) 0.020(4) -0.001(4) -0.002(4)
C62 0.051(5) 0.029(4) 0.049(5) 0.014(4) 0.010(4) 0.010(4)
O62 0.054(3) 0.043(3) 0.043(3) 0.014(3) 0.005(3) -0.008(3)
C63 0.051(5) 0.032(4) 0.046(5) 0.009(4) 0.023(4) 0.005(4)
O63 0.064(4) 0.032(3) 0.076(5) 0.013(3) 0.039(4) 0.015(3)
C64 0.037(4) 0.034(4) 0.047(5) 0.015(4) -0.001(4) 0.006(3)
O64 0.054(3) 0.033(3) 0.058(4) 0.020(3) 0.019(3) 0.013(2)
C65 0.047(5) 0.023(3) 0.041(5) 0.007(3) 0.011(4) 0.002(3)
O65 0.046(3) 0.033(3) 0.049(3) 0.018(2) 0.011(3) 0.008(2)
C66 0.056(6) 0.033(4) 0.048(6) 0.007(4) 0.004(5) 0.016(4)
O66 0.066(4) 0.033(3) 0.047(3) 0.014(3) 0.004(3) 0.017(3)
C91 0.055(6) 0.036(5) 0.046(6) 0.004(4) 0.015(5) 0.008(4)
C92 0.051(6) 0.048(5) 0.071(7) 0.024(5) 0.019(5) 0.013(5)
N92 0.052(5) 0.059(5) 0.094(7) 0.018(4) 0.029(5) 0.006(4)
C93 0.053(5) 0.035(4) 0.054(6) 0.020(4) -0.001(4) 0.019(4)
C94 0.037(4) 0.049(5) 0.040(5) 0.024(4) -0.010(4) 0.010(4)
C95 0.033(4) 0.045(5) 0.066(7) 0.027(5) -0.004(4) 0.007(4)
I95 0.0597(5) 0.0566(4) 0.1219(7) 0.0318(4) 0.0145(4) -0.0099(3)
C96 0.076(7) 0.063(6) 0.038(6) 0.010(5) -0.002(5) 0.004(5)
C97 0.051(6) 0.126(10) 0.067(8) 0.069(8) 0.021(6) 0.036(6)
C98 0.052(7) 0.117(11) 0.066(8) 0.076(8) -0.005(6) 0.004(6)
C99 0.064(6) 0.049(5) 0.068(7) 0.035(5) -0.014(5) -0.001(4)
C77 0.072(6) 0.048(5) 0.048(6) 0.016(4) -0.012(5) 0.007(4)
C71 0.077(7) 0.057(6) 0.055(6) 0.012(5) 0.009(6) -0.014(5)
C72 0.121(10) 0.053(6) 0.076(8) 0.019(6) -0.022(8) -0.011(6)
C73 0.112(10) 0.128(12) 0.062(8) 0.035(8) -0.043(7) -0.020(9)
C74 0.175(16) 0.059(8) 0.097(11) 0.020(8) 0.021(11) -0.003(9)
C75 0.136(13) 0.057(8) 0.133(14) 0.013(9) 0.036(11) 0.013(8)
C76 0.108(9) 0.038(6) 0.110(10) 0.015(6) 0.022(7) 0.010(5)
C80 0.094(8) 0.037(5) 0.079(7) 0.012(5) 0.044(6) 0.019(5)
C81 0.060(6) 0.041(5) 0.047(5) 0.017(4) 0.030(5) 0.014(4)
C82 0.104(8) 0.048(6) 0.090(8) 0.013(5) 0.051(7) 0.009(6)
C83 0.121(13) 0.087(12) 0.155(15) 0.026(9) 0.072(12) 0.023(10)
C84 0.30(3) 0.033(7) 0.23(3) 0.030(11) 0.21(3) 0.014(13)
C85 0.071(9) 0.221(19) 0.143(13) 0.147(14) 0.072(9) 0.090(11)
C86 0.066(7) 0.072(7) 0.091(8) 0.033(6) 0.038(6) 0.013(5)
C101 0.19(2) 0.25(3) 0.24(3) 0.17(2) 0.02(2) 0.027(19)
C102 0.28(4) 0.54(8) 0.25(4) 0.18(4) 0.14(3) -0.06(5)
O103 0.172(15) 0.31(2) 0.187(16) 0.116(16) 0.060(13) 0.014(15)
C104 0.27(5) 0.69(14) 0.27(5) -0.26(7) -0.01(5) 0.18(8)
C105 0.27(4) 0.50(7) 0.13(2) 0.12(4) 0.01(2) -0.02(4)
C111 0.142(16) 0.144(16) 0.24(2) -0.020(16) 0.069(17) 0.014(13)
C112 0.14(2) 0.50(7) 0.21(3) 0.05(3) -0.05(2) 0.13(3)
O113 0.19(2) 0.43(4) 0.44(4) 0.31(4) 0.02(3) 0.00(2)
C114 0.51(8) 0.55(7) 0.19(3) 0.25(4) 0.20(4) 0.36(7)
C115 0.21(3) 0.44(5) 0.22(3) 0.20(3) 0.07(2) 0.08(3)

loop_
_atom_type_symbol
_atom_type_description
_atom_type_scat_dispersion_real
_atom_type_scat_dispersion_imag
_atom_type_scat_source
C C 0.0033 0.0016 'International Tables Vol C Tables 4.2.6.8 and 6.1.1.4'
H H 0.0000 0.0000 'International Tables Vol C Tables 4.2.6.8 and 6.1.1.4'
N N 0.0061 0.0033 'International Tables Vol C Tables 4.2.6.8 and 6.1.1.4'
I I -0.4742 1.8119 'International Tables Vol C Tables 4.2.6.8 and 6.1.1.4'
O O 0.0106 0.0060 'International Tables Vol C Tables 4.2.6.8 and 6.1.1.4'

loop_
_geom_angle_atom_site_label_1
_geom_angle_atom_site_label_2
_geom_angle_atom_site_label_3
_geom_angle
O1 C1 O5 112.4(7)
O1 C1 C2 105.7(7)
O5 C1 C2 113.1(6)
C1 O1 C7 112.0(8)
O2 C2 C3 101.2(6)
O2 C2 C1 110.5(6)
C3 C2 C1 114.1(6)
C2 O2 C8 105.9(6)
O3 C3 C4 111.7(6)
O3 C3 C2 101.5(6)
C4 C3 C2 112.7(6)
C3 O3 C8 110.4(6)
O4 C4 C3 110.1(6)
O4 C4 C5 107.6(6)
C3 C4 C5 110.2(6)
C1' O4 C4 113.7(6)
O5 C5 C6 107.8(7)
O5 C5 C4 106.5(6)
C6 C5 C4 112.1(7)
C1 O5 C5 114.1(6)
O2 C8 O3 104.1(6)
O2 C8 C9R 108.3(8)
O3 C8 C9R 109.9(8)
O2 C8 C9S 111.6(8)
O3 C8 C9S 108.5(8)
C9R C8 C9S 113.9(9)
O4 C1' O5' 109.2(6)
O4 C1' C2' 108.8(6)
O5' C1' C2' 112.1(6)
O2' C2' C1' 113.1(6)
O2' C2' C3' 108.5(6)
C1' C2' C3' 108.8(6)
C2' O2' C20 116.3(6)
O3' C3' C4' 109.9(6)
O3' C3' C2' 113.5(6)
C4' C3' C2' 107.8(6)
C30 O3' C3' 115.2(6)
O4' C4' C3' 109.2(6)
O4' C4' C5' 108.2(5)
C3' C4' C5' 109.3(5)
C41 O4' C4' 113.8(5)
O5' C5' C6' 111.6(6)
O5' C5' C4' 108.9(6)
C6' C5' C4' 110.3(6)
C1' O5' C5' 110.2(5)
O6' C6' C5' 108.0(6)
C41 O6' C6' 112.0(6)
O4' C41 O6' 112.5(6)
O4' C41 C42 111.5(7)
O6' C41 C42 107.2(6)
O4' C41 C43 106.2(6)
O6' C41 C43 108.1(6)
C42 C41 C43 111.4(7)
N42 C42 C41 177.9(8)
C44 C43 C41 118.2(6)
C45 C44 C49 113.9(8)
C45 C44 C43 124.9(7)
C49 C44 C43 121.2(8)
C46 C45 C44 124.4(8)
C46 C45 I45 115.5(7)
C44 C45 I45 119.8(6)
C45 C46 C47 119.2(9)
C48 C47 C46 119.1(10)
C49 C48 C47 121.6(10)
C48 C49 C44 121.8(9)
O2' C20 C21 112.0(7)
C26 C21 C22 114.6(9)
C26 C21 C20 122.4(10)
C22 C21 C20 123.0(9)
C23 C22 C21 128.5(13)
C22 C23 C24 114.6(13)
C25 C24 C23 118.9(11)
C24 C25 C26 123.6(12)
C25 C26 C21 119.6(12)
O3' C30 C31 110.4(7)
C36 C31 C32 118.3(8)
C36 C31 C30 120.8(9)
C32 C31 C30 120.8(8)
C31 C32 C33 120.6(9)
C34 C33 C32 119.9(11)
C33 C34 C35 121.3(10)
C34 C35 C36 119.2(9)
C31 C36 C35 120.7(10)
O51 C51 O55 113.0(7)
O51 C51 C52 107.9(7)
O55 C51 C52 113.2(6)
C51 O51 C57 114.4(9)
O52 C52 C51 111.6(7)
O52 C52 C53 102.4(6)
C51 C52 C53 114.5(7)
C52 O52 C58 105.1(6)
O53 C53 C54 111.6(7)
O53 C53 C52 101.7(6)
C54 C53 C52 111.8(6)
C58 O53 C53 109.7(6)
O54 C54 C53 109.7(6)
O54 C54 C55 107.8(6)
C53 C54 C55 111.2(6)
C61 O54 C54 113.9(6)
O55 C55 C54 106.4(6)
O55 C55 C56 106.0(7)
C54 C55 C56 114.3(7)
C51 O55 C55 112.9(6)
O53 C58 O52 106.1(7)
O53 C58 C59 109.5(8)
O52 C58 C59 111.2(8)
O53 C58 C70 110.8(8)
O52 C58 C70 106.9(7)
C59 C58 C70 112.0(8)
O65 C61 O54 107.7(6)
O65 C61 C62 112.4(6)
O54 C61 C62 109.4(7)
O62 C62 C61 113.2(6)
O62 C62 C63 109.7(6)
C61 C62 C63 107.5(6)
C77 O62 C62 117.6(6)
O63 C63 C64 109.1(6)
O63 C63 C62 112.9(6)
C64 C63 C62 108.8(6)
C80 O63 C63 114.3(6)
O64 C64 C63 109.8(6)
O64 C64 C65 108.3(6)
C63 C64 C65 109.3(6)
C91 O64 C64 113.1(6)
O65 C65 C66 110.0(6)
O65 C65 C64 109.0(6)
C66 C65 C64 111.6(6)
C61 O65 C65 108.2(5)
C65 C66 O66 108.4(6)
C91 O66 C66 111.1(6)
O64 C91 O66 115.8(7)
O64 C91 C92 111.3(7)
O66 C91 C92 106.4(7)
O64 C91 C93 106.2(7)
O66 C91 C93 107.4(7)
C92 C91 C93 109.6(7)
N92 C92 C91 176.4(9)
C94 C93 C91 117.4(6)
C95 C94 C99 114.8(8)
C95 C94 C93 125.1(8)
C99 C94 C93 120.0(8)
C96 C95 C94 122.7(8)
C96 C95 I95 117.3(7)
C94 C95 I95 119.8(7)
C95 C96 C97 120.0(9)
C98 C97 C96 118.4(10)
C99 C98 C97 123.2(11)
C98 C99 C94 120.8(10)
O62 C77 C71 113.7(7)
C76 C71 C72 116.0(10)
C76 C71 C77 123.4(10)
C72 C71 C77 120.5(9)
C71 C72 C73 121.1(11)
C74 C73 C72 120.0(12)
C73 C74 C75 121.5(14)
C74 C75 C76 118.5(14)
C71 C76 C75 122.8(13)
O63 C80 C81 109.4(7)
C86 C81 C82 119.5(9)
C86 C81 C80 119.8(9)
C82 C81 C80 120.7(9)
C83 C82 C81 124.1(13)
C84 C83 C82 117.7(19)
C83 C84 C85 126.0(18)
C86 C85 C84 114.7(14)
C81 C86 C85 118.0(11)
C104 O103 C102 83(4)
C101 C102 O103 96(4)
O103 C104 C105 79(4)
O15 C112 C111 97(4)
C112 O15 C114 98(4)
C115 C114 O15 104(4)

loop_
_geom_bond_atom_site_label_1
_geom_bond_atom_site_label_2
_geom_bond_distance
C1 O1 1.394(11)
C1 O5 1.403(10)
C1 C2 1.541(11)
O1 C7 1.412(13)
C2 O2 1.409(10)
C2 C3 1.533(10)
O2 C8 1.432(10)
C3 O3 1.391(9)
C3 C4 1.516(10)
O3 C8 1.441(10)
C4 O4 1.443(9)
C4 C5 1.542(10)
O4 C1' 1.383(10)
C5 O5 1.421(8)
C5 C6 1.498(11)
C8 C9R 1.489(13)
C8 C9S 1.504(13)
C1' O5' 1.400(9)
C1' C2' 1.515(9)
C2' O2' 1.399(8)
C2' C3' 1.550(10)
O2' C20 1.407(10)
C3' O3' 1.416(8)
C3' C4' 1.481(10)
O3' C30 1.401(11)
C4' O4' 1.439(8)
C4' C5' 1.526(9)
O4' C41 1.384(10)
C5' O5' 1.421(9)
C5' C6' 1.477(11)
C6' O6' 1.445(9)
O6' C41 1.419(9)
C41 C42 1.506(12)
C41 C43 1.521(11)
C42 N42 1.120(10)
C43 C44 1.464(11)
C44 C45 1.383(11)
C44 C49 1.412(11)
C45 C46 1.343(12)
C45 I45 2.139(8)
C46 C47 1.371(13)
C47 C48 1.349(15)
C48 C49 1.340(13)
C20 C21 1.466(12)
C21 C26 1.374(14)
C21 C22 1.382(14)
C22 C23 1.332(17)
C23 C24 1.41(2)
C24 C25 1.353(19)
C25 C26 1.358(15)
C30 C31 1.497(11)
C31 C36 1.351(12)
C31 C32 1.356(12)
C32 C33 1.411(15)
C33 C34 1.311(15)
C34 C35 1.344(15)
C35 C36 1.409(13)
C51 O51 1.388(10)
C51 O55 1.399(9)
C51 C52 1.499(11)
O51 C57 1.414(12)
C52 O52 1.405(9)
C52 C53 1.529(10)
O52 C58 1.436(10)
C53 O53 1.412(10)
C53 C54 1.507(10)
O53 C58 1.412(11)
C54 O54 1.435(9)
C54 C55 1.510(11)
O54 C61 1.424(10)
C55 O55 1.435(9)
C55 C56 1.511(11)
C58 C59 1.505(13)
C58 C70 1.530(13)
C61 O65 1.415(9)
C61 C62 1.521(10)
C62 O62 1.402(9)
C62 C63 1.530(11)
O62 C77 1.373(9)
C63 O63 1.431(9)
C63 C64 1.488(10)
O63 C80 1.413(10)
C64 O64 1.443(9)
C64 C65 1.499(9)
O64 C91 1.358(10)
C65 O65 1.442(9)
C65 C66 1.453(11)
C66 O66 1.464(9)
O66 C91 1.392(9)
C91 C92 1.507(14)
C91 C93 1.562(11)
C92 N92 1.124(11)
C93 C94 1.464(11)
C94 C95 1.386(11)
C94 C99 1.427(12)
C95 C96 1.327(12)
C95 I95 2.118(8)
C96 C97 1.393(14)
C97 C98 1.325(16)
C98 C99 1.316(14)
C77 C71 1.498(12)
C71 C76 1.337(14)
C71 C72 1.369(14)
C72 C73 1.376(16)
C73 C74 1.307(18)
C74 C75 1.32(2)
C75 C76 1.381(18)
C80 C81 1.496(11)
C81 C86 1.350(13)
C81 C82 1.367(13)
C82 C83 1.339(18)
C83 C84 1.23(3)
C84 C85 1.45(3)
C85 C86 1.435(18)
O103 C104 1.44(4)
O103 C102 1.51(4)
C101 C102 1.37(4)
C104 C105 1.55(9)
C111 C112 1.64(4)
C112 O15 1.22(3)
O15 C114 1.34(3)
C114 C115 1.28(4)

loop_
_cod_related_entry_id
_cod_related_entry_database
_cod_related_entry_code
1 ChemSpider 30658534
